data_1568809
loop_
_publ_author_name
'Yang, Eric S.'
'Combey, Emma'
'Goicoechea, Jose M.'

_publ_section_title
;
 Putting cyaphide in its place: determining the donor/acceptor properties
 of the \kC-cyaphido ligand
;
_journal_issue 17
_journal_name_full 'Chemical Science'
_journal_page_first 4627
_journal_page_last 4632
_journal_paper_doi 10.1039/D3SC01126G
_journal_volume 14
_journal_year 2023
_chemical_formula_moiety 'C32 H12 B F24, C38 H52 Co N3 O'
_chemical_formula_sum 'C70 H64 B Co F24 N4'
_chemical_formula_weight 1486.99
_chemical_name_systematic
;
 {[(NDipp)2(CMe)2(C5H3N)]Co(CNtBu)}[BArF4]
;
_space_group_crystal_system triclinic
_space_group_IT_number 2
_space_group_name_Hall '-P 1'
_space_group_name_H-M_alt 'P -1'
_atom_sites_solution_hydrogens geom
_audit_creation_method SHELXL-2018/1
_audit_update_record
;
2023-02-17 deposited with the CCDC.	2023-04-06 downloaded from the CCDC.
;
_cell_angle_alpha 91.0850(10)
_cell_angle_beta 102.7870(10)
_cell_angle_gamma 99.3700(10)
_cell_formula_units_Z 2
_cell_length_a 14.3644(2)
_cell_length_b 15.5532(2)
_cell_length_c 16.5724(2)
_cell_measurement_reflns_used 39428
_cell_measurement_temperature 150(2)
_cell_measurement_theta_max 76.1830
_cell_measurement_theta_min 3.6820
_cell_volume 3556.66(8)
_computing_cell_refinement 'CrysAlisPro 1.171.41.117a (Rigaku OD, 2021)'
_computing_data_collection 'CrysAlisPro 1.171.41.117a (Rigaku OD, 2021)'
_computing_data_reduction 'CrysAlisPro 1.171.41.117a (Rigaku OD, 2021)'
_computing_structure_refinement 'SHELXL-2018/1 (Sheldrick, 2018)'
_computing_structure_solution 'SHELXS-97 (Sheldrick, 1990)'
_diffrn_ambient_temperature 150(2)
_diffrn_detector 'CCD plate'
_diffrn_detector_area_resol_mean 10.4102
_diffrn_detector_type Atlas
_diffrn_measured_fraction_theta_full 1.000
_diffrn_measured_fraction_theta_max 0.989
_diffrn_measurement_device 'four-circle diffractometer'
_diffrn_measurement_device_type 'SuperNova, Dual, Cu at home/near, Atlas'
_diffrn_measurement_method '\w scans'
_diffrn_radiation_type CuK\a
_diffrn_radiation_wavelength 1.54184
_diffrn_reflns_av_R_equivalents 0.0372
_diffrn_reflns_av_unetI/netI 0.0213
_diffrn_reflns_Laue_measured_fraction_full 1.000
_diffrn_reflns_Laue_measured_fraction_max 0.989
_diffrn_reflns_limit_h_max 18
_diffrn_reflns_limit_h_min -17
_diffrn_reflns_limit_k_max 19
_diffrn_reflns_limit_k_min -19
_diffrn_reflns_limit_l_max 20
_diffrn_reflns_limit_l_min -20
_diffrn_reflns_number 89994
_diffrn_reflns_point_group_measured_fraction_full 1.000
_diffrn_reflns_point_group_measured_fraction_max 0.989
_diffrn_reflns_theta_full 67.684
_diffrn_reflns_theta_max 76.260
_diffrn_reflns_theta_min 3.202
_diffrn_source 'micro-focus sealed X-ray tube'
_diffrn_source_type 'SuperNova (Cu) X-ray Source'
_exptl_absorpt_coefficient_mu 2.835
_exptl_absorpt_correction_T_max 1.00000
_exptl_absorpt_correction_T_min 0.94705
_exptl_absorpt_correction_type multi-scan
_exptl_absorpt_process_details
;
CrysAlisPro 1.171.41.117a (Rigaku Oxford Diffraction, 2021)
Empirical absorption correction using spherical harmonics,
implemented in SCALE3 ABSPACK scaling algorithm.
;
_exptl_crystal_colour black
_exptl_crystal_density_diffrn 1.388
_exptl_crystal_description block
_exptl_crystal_F_000 1520
_exptl_crystal_size_max 0.180
_exptl_crystal_size_mid 0.180
_exptl_crystal_size_min 0.160
_refine_diff_density_max 0.509
_refine_diff_density_min -0.371
_refine_diff_density_rms 0.045
_refine_ls_extinction_method none
_refine_ls_goodness_of_fit_ref 1.077
_refine_ls_hydrogen_treatment constr
_refine_ls_matrix_type full
_refine_ls_number_parameters 954
_refine_ls_number_reflns 14746
_refine_ls_number_restraints 0
_refine_ls_restrained_S_all 1.077
_refine_ls_R_factor_all 0.0485
_refine_ls_R_factor_gt 0.0458
_refine_ls_shift/su_max 0.001
_refine_ls_shift/su_mean 0.000
_refine_ls_structure_factor_coef Fsqd
_refine_ls_weighting_details 'w=1/[\s^2^(Fo^2^)+(0.0663P)^2^+1.4770P] where P=(Fo^2^+2Fc^2^)/3'
_refine_ls_weighting_scheme calc
_refine_ls_wR_factor_gt 0.1242
_refine_ls_wR_factor_ref 0.1266
_reflns_Friedel_coverage 0.000
_reflns_number_gt 13827
_reflns_number_total 14746
_reflns_threshold_expression 'I > 2\s(I)'
_cod_data_source_file d3sc01126g3.cif
_cod_data_source_block EC051
_cod_depositor_comments 'Adding full bibliography for 1568803--1568814.cif.'
_cod_database_code 1568809
_shelx_shelxl_version_number 2018/1
_shelx_space_group_comment
;
The symmetry employed for this shelxl refinement is uniquely defined
by the following loop, which should always be used as a source of
symmetry information in preference to the above space-group names.
They are only intended as comments.
;
_shelx_estimated_absorpt_t_min 0.629
_shelx_estimated_absorpt_t_max 0.660

loop_
_space_group_symop_operation_xyz
'x, y, z'
'-x, -y, -z'

loop_
_atom_site_label
_atom_site_type_symbol
_atom_site_fract_x
_atom_site_fract_y
_atom_site_fract_z
_atom_site_U_iso_or_equiv
_atom_site_adp_type
_atom_site_occupancy
_atom_site_site_symmetry_order
_atom_site_calc_flag
_atom_site_refinement_flags_posn
_atom_site_refinement_flags_adp
_atom_site_refinement_flags_occupancy
_atom_site_disorder_assembly
_atom_site_disorder_group
Co1 Co 0.96032(2) 0.27001(2) 0.23842(2) 0.02701(8) Uani 1 1 d . . . . .
N1 N 0.99931(10) 0.17970(9) 0.18090(9) 0.0281(3) Uani 1 1 d . . . . .
N2 N 0.94305(11) 0.34558(9) 0.32490(9) 0.0298(3) Uani 1 1 d . . . . .
N3 N 1.03693(10) 0.22801(9) 0.32599(8) 0.0255(3) Uani 1 1 d . . . . .
N4 N 0.80785(13) 0.31455(11) 0.09510(10) 0.0410(4) Uani 1 1 d . . . . .
C1 C 0.86743(14) 0.30023(12) 0.14989(11) 0.0339(4) Uani 1 1 d . . . . .
C2 C 0.73074(18) 0.33230(16) 0.02685(14) 0.0524(6) Uani 1 1 d . . . . .
C3 C 0.6659(3) 0.2482(3) -0.0034(3) 0.1143(17) Uani 1 1 d . . . . .
H3A H 0.704443 0.205396 -0.016109 0.171 Uiso 1 1 calc R U . . .
H3B H 0.618266 0.256921 -0.053521 0.171 Uiso 1 1 calc R U . . .
H3C H 0.632240 0.226744 0.039558 0.171 Uiso 1 1 calc R U . . .
C4 C 0.7805(4) 0.3676(4) -0.0410(3) 0.136(2) Uani 1 1 d . . . . .
H4A H 0.819221 0.425292 -0.022514 0.204 Uiso 1 1 calc R U . . .
H4B H 0.731360 0.372434 -0.091410 0.204 Uiso 1 1 calc R U . . .
H4C H 0.822757 0.327734 -0.052595 0.204 Uiso 1 1 calc R U . . .
C5 C 0.6824(4) 0.3982(4) 0.0588(3) 0.153(3) Uani 1 1 d . . . . .
H5A H 0.648614 0.372709 0.100292 0.229 Uiso 1 1 calc R U . . .
H5B H 0.635543 0.416979 0.013013 0.229 Uiso 1 1 calc R U . . .
H5C H 0.730989 0.448687 0.084358 0.229 Uiso 1 1 calc R U . . .
C6 C 1.05933(12) 0.13441(11) 0.22558(11) 0.0294(3) Uani 1 1 d . . . . .
C7 C 1.08198(12) 0.16042(11) 0.31325(10) 0.0277(3) Uani 1 1 d . . . . .
C8 C 1.13809(13) 0.12533(12) 0.37969(11) 0.0320(4) Uani 1 1 d . . . . .
H8 H 1.168750 0.077328 0.371095 0.038 Uiso 1 1 calc R U . . .
C9 C 1.14832(14) 0.16203(12) 0.45896(11) 0.0349(4) Uani 1 1 d . . . . .
H9 H 1.187277 0.139566 0.505019 0.042 Uiso 1 1 calc R U . . .
C10 C 1.10215(14) 0.23112(12) 0.47134(11) 0.0336(4) Uani 1 1 d . . . . .
H10 H 1.108882 0.256066 0.525530 0.040 Uiso 1 1 calc R U . . .
C11 C 1.04593(13) 0.26321(11) 0.40323(10) 0.0284(3) Uani 1 1 d . . . . .
C12 C 0.98885(13) 0.33290(11) 0.40006(11) 0.0305(3) Uani 1 1 d . . . . .
C13 C 1.10261(15) 0.06394(14) 0.19281(13) 0.0401(4) Uani 1 1 d . . . . .
H13A H 1.075043 0.007415 0.210273 0.060 Uiso 1 1 calc R U . . .
H13B H 1.172967 0.075025 0.214514 0.060 Uiso 1 1 calc R U . . .
H13C H 1.088221 0.063139 0.132143 0.060 Uiso 1 1 calc R U . . .
C14 C 0.98412(17) 0.38012(13) 0.47783(12) 0.0414(4) Uani 1 1 d . . . . .
H14A H 0.948027 0.428182 0.463936 0.062 Uiso 1 1 calc R U . . .
H14B H 1.049936 0.403525 0.509254 0.062 Uiso 1 1 calc R U . . .
H14C H 0.951275 0.339686 0.511402 0.062 Uiso 1 1 calc R U . . .
C15 C 0.96833(13) 0.16223(12) 0.09243(10) 0.0310(4) Uani 1 1 d . . . . .
C16 C 0.89557(14) 0.09077(13) 0.06052(11) 0.0352(4) Uani 1 1 d . . . . .
C17 C 0.86405(16) 0.08082(15) -0.02576(13) 0.0442(5) Uani 1 1 d . . . . .
H17 H 0.814158 0.033680 -0.049946 0.053 Uiso 1 1 calc R U . . .
C18 C 0.90384(18) 0.13794(16) -0.07634(12) 0.0491(5) Uani 1 1 d . . . . .
H18 H 0.881567 0.129307 -0.134783 0.059 Uiso 1 1 calc R U . . .
C19 C 0.97565(17) 0.20755(16) -0.04321(12) 0.0458(5) Uani 1 1 d . . . . .
H19 H 1.002479 0.246315 -0.078984 0.055 Uiso 1 1 calc R U . . .
C20 C 1.00928(15) 0.22153(13) 0.04263(12) 0.0366(4) Uani 1 1 d . . . . .
C21 C 0.84955(15) 0.02852(13) 0.11609(13) 0.0414(4) Uani 1 1 d . . . . .
H21 H 0.898114 0.030037 0.169867 0.050 Uiso 1 1 calc R U . . .
C22 C 0.7607(2) 0.05854(19) 0.1350(2) 0.0657(7) Uani 1 1 d . . . . .
H22A H 0.779061 0.117540 0.161632 0.099 Uiso 1 1 calc R U . . .
H22B H 0.733729 0.018535 0.172294 0.099 Uiso 1 1 calc R U . . .
H22C H 0.711895 0.058906 0.083325 0.099 Uiso 1 1 calc R U . . .
C23 C 0.8243(2) -0.06577(16) 0.08080(19) 0.0635(7) Uani 1 1 d . . . . .
H23A H 0.771058 -0.070926 0.031451 0.095 Uiso 1 1 calc R U . . .
H23B H 0.804384 -0.103951 0.122534 0.095 Uiso 1 1 calc R U . . .
H23C H 0.881120 -0.083029 0.065733 0.095 Uiso 1 1 calc R U . . .
C24 C 1.08890(17) 0.29740(14) 0.08143(13) 0.0451(5) Uani 1 1 d . . . . .
H24 H 1.074786 0.316321 0.134832 0.054 Uiso 1 1 calc R U . . .
C25 C 1.0926(2) 0.37661(18) 0.02855(17) 0.0636(7) Uani 1 1 d . . . . .
H25A H 1.108908 0.361081 -0.023583 0.095 Uiso 1 1 calc R U . . .
H25B H 1.141919 0.424334 0.058647 0.095 Uiso 1 1 calc R U . . .
H25C H 1.029205 0.395300 0.016636 0.095 Uiso 1 1 calc R U . . .
C26 C 1.18805(19) 0.26828(19) 0.10254(19) 0.0632(7) Uani 1 1 d . . . . .
H26A H 1.186707 0.221759 0.141540 0.095 Uiso 1 1 calc R U . . .
H26B H 1.237900 0.317983 0.127797 0.095 Uiso 1 1 calc R U . . .
H26C H 1.202895 0.246494 0.051769 0.095 Uiso 1 1 calc R U . . .
C27 C 0.88477(14) 0.41396(11) 0.31095(11) 0.0337(4) Uani 1 1 d . . . . .
C28 C 0.79200(15) 0.40105(13) 0.32653(13) 0.0401(4) Uani 1 1 d . . . . .
C29 C 0.73813(18) 0.46842(15) 0.30956(16) 0.0500(5) Uani 1 1 d . . . . .
H29 H 0.674919 0.461606 0.319834 0.060 Uiso 1 1 calc R U . . .
C30 C 0.77547(19) 0.54485(15) 0.27806(16) 0.0533(6) Uani 1 1 d . . . . .
H30 H 0.738124 0.590205 0.267421 0.064 Uiso 1 1 calc R U . . .
C31 C 0.86677(19) 0.55542(14) 0.26203(15) 0.0496(5) Uani 1 1 d . . . . .
H31 H 0.891184 0.608026 0.239850 0.060 Uiso 1 1 calc R U . . .
C32 C 0.92414(16) 0.49047(12) 0.27768(12) 0.0386(4) Uani 1 1 d . . . . .
C33 C 0.74663(16) 0.31586(14) 0.35654(15) 0.0441(5) Uani 1 1 d . . . . .
H33 H 0.799952 0.282612 0.378639 0.053 Uiso 1 1 calc R U . . .
C34 C 0.6771(2) 0.26093(18) 0.28361(18) 0.0603(6) Uani 1 1 d . . . . .
H34A H 0.625102 0.292815 0.259466 0.090 Uiso 1 1 calc R U . . .
H34B H 0.649224 0.205614 0.303073 0.090 Uiso 1 1 calc R U . . .
H34C H 0.712505 0.249147 0.241530 0.090 Uiso 1 1 calc R U . . .
C35 C 0.6953(2) 0.32912(18) 0.42608(18) 0.0634(7) Uani 1 1 d . . . . .
H35A H 0.740006 0.366678 0.471150 0.095 Uiso 1 1 calc R U . . .
H35B H 0.674145 0.272463 0.447027 0.095 Uiso 1 1 calc R U . . .
H35C H 0.638810 0.356733 0.404713 0.095 Uiso 1 1 calc R U . . .
C36 C 1.02504(17) 0.50342(13) 0.26187(13) 0.0434(5) Uani 1 1 d . . . . .
H36 H 1.044483 0.444659 0.260044 0.052 Uiso 1 1 calc R U . . .
C37 C 1.0298(2) 0.5432(2) 0.17920(17) 0.0678(7) Uani 1 1 d . . . . .
H37A H 0.980820 0.508550 0.134726 0.102 Uiso 1 1 calc R U . . .
H37B H 1.094297 0.543326 0.168604 0.102 Uiso 1 1 calc R U . . .
H37C H 1.017362 0.603203 0.181133 0.102 Uiso 1 1 calc R U . . .
C38 C 1.09749(19) 0.55878(18) 0.33242(16) 0.0569(6) Uani 1 1 d . . . . .
H38A H 1.078938 0.616271 0.337012 0.085 Uiso 1 1 calc R U . . .
H38B H 1.162359 0.565759 0.321108 0.085 Uiso 1 1 calc R U . . .
H38C H 1.097750 0.529896 0.384493 0.085 Uiso 1 1 calc R U . . .
B101 B 0.40553(13) 0.21568(12) 0.67218(12) 0.0270(4) Uani 1 1 d . . . . .
C101 C 0.39656(12) 0.24634(11) 0.57686(11) 0.0287(3) Uani 1 1 d . . . . .
C102 C 0.41804(13) 0.19459(12) 0.51544(12) 0.0337(4) Uani 1 1 d . . . . .
H102 H 0.445284 0.143925 0.530762 0.040 Uiso 1 1 calc R U . . .
C103 C 0.40058(15) 0.21535(14) 0.43260(12) 0.0397(4) Uani 1 1 d . . . . .
C104 C 0.36136(16) 0.28833(14) 0.40745(12) 0.0423(4) Uani 1 1 d . . . . .
H104 H 0.350200 0.302582 0.351015 0.051 Uiso 1 1 calc R U . . .
C105 C 0.33866(15) 0.34029(13) 0.46659(12) 0.0382(4) Uani 1 1 d . . . . .
C106 C 0.35584(13) 0.31923(12) 0.54957(11) 0.0317(4) Uani 1 1 d . . . . .
H106 H 0.339222 0.355808 0.588814 0.038 Uiso 1 1 calc R U . . .
C107 C 0.42043(18) 0.15478(18) 0.36953(15) 0.0549(6) Uani 1 1 d . . . . .
C108 C 0.2959(2) 0.41922(16) 0.44138(14) 0.0515(5) Uani 1 1 d . . . . .
C109 C 0.42549(12) 0.29770(11) 0.74020(10) 0.0280(3) Uani 1 1 d . . . . .
C110 C 0.47914(13) 0.37880(12) 0.73101(11) 0.0329(4) Uani 1 1 d . . . . .
H110 H 0.503485 0.387562 0.682423 0.039 Uiso 1 1 calc R U . . .
C111 C 0.49805(14) 0.44739(13) 0.79112(12) 0.0384(4) Uani 1 1 d . . . . .
C112 C 0.46421(15) 0.43732(13) 0.86297(12) 0.0393(4) Uani 1 1 d . . . . .
H112 H 0.475678 0.484364 0.903291 0.047 Uiso 1 1 calc R U . . .
C113 C 0.41324(14) 0.35679(13) 0.87431(11) 0.0353(4) Uani 1 1 d . . . . .
C114 C 0.39512(13) 0.28841(12) 0.81462(11) 0.0309(3) Uani 1 1 d . . . . .
H114 H 0.360968 0.233539 0.824721 0.037 Uiso 1 1 calc R U . . .
C115 C 0.5565(2) 0.53257(16) 0.77720(15) 0.0556(6) Uani 1 1 d . . . . .
C116 C 0.37167(19) 0.34273(16) 0.94871(14) 0.0499(5) Uani 1 1 d . . . . .
C117 C 0.30135(12) 0.15192(11) 0.66773(10) 0.0259(3) Uani 1 1 d . . . . .
C118 C 0.22094(12) 0.18160(11) 0.68541(11) 0.0289(3) Uani 1 1 d . . . . .
H118 H 0.227768 0.240374 0.705664 0.035 Uiso 1 1 calc R U . . .
C119 C 0.13096(13) 0.12761(13) 0.67423(12) 0.0350(4) Uani 1 1 d . . . . .
C120 C 0.11682(13) 0.04258(13) 0.64244(13) 0.0385(4) Uani 1 1 d . . . . .
H120 H 0.055308 0.006039 0.634152 0.046 Uiso 1 1 calc R U . . .
C121 C 0.19560(14) 0.01202(12) 0.62288(12) 0.0350(4) Uani 1 1 d . . . . .
C122 C 0.28559(12) 0.06502(11) 0.63614(11) 0.0287(3) Uani 1 1 d . . . . .
H122 H 0.338283 0.041873 0.623485 0.034 Uiso 1 1 calc R U . . .
C123 C 0.04911(15) 0.16365(16) 0.69611(16) 0.0468(5) Uani 1 1 d . . . . .
C124 C 0.18016(18) -0.07857(14) 0.58539(19) 0.0562(6) Uani 1 1 d . . . . .
C125 C 0.49549(12) 0.16308(11) 0.70331(11) 0.0308(3) Uani 1 1 d . . . . .
C126 C 0.49270(13) 0.09994(12) 0.76189(12) 0.0347(4) Uani 1 1 d . . . . .
H126 H 0.435400 0.084787 0.781825 0.042 Uiso 1 1 calc R U . . .
C127 C 0.57152(15) 0.05834(13) 0.79210(13) 0.0404(4) Uani 1 1 d . . . . .
C128 C 0.65608(15) 0.07912(15) 0.76477(14) 0.0465(5) Uani 1 1 d . . . . .
H128 H 0.709726 0.050799 0.785076 0.056 Uiso 1 1 calc R U . . .
C129 C 0.66111(14) 0.14183(16) 0.70741(14) 0.0456(5) Uani 1 1 d . . . . .
C130 C 0.58259(13) 0.18388(13) 0.67759(13) 0.0373(4) Uani 1 1 d . . . . .
H130 H 0.588392 0.227652 0.638927 0.045 Uiso 1 1 calc R U . . .
C131 C 0.56286(18) -0.00915(16) 0.85451(16) 0.0537(6) Uani 1 1 d . . . . .
C132 C 0.75172(17) 0.1637(2) 0.67573(18) 0.0641(7) Uani 1 1 d . . . . .
F1 F 0.3517(2) 0.0876(2) 0.3482(3) 0.1339(18) Uani 0.851(4) 1 d . . P A 1
F2 F 0.50299(18) 0.12415(19) 0.39521(16) 0.0799(7) Uani 0.851(4) 1 d . . P A 1
F3 F 0.4347(3) 0.1949(2) 0.30111(14) 0.1081(11) Uani 0.851(4) 1 d . . P A 1
F1A F 0.4076(13) 0.0718(14) 0.3894(15) 0.1339(18) Uani 0.149(4) 1 d . . P A 2
F2A F 0.4960(12) 0.1605(12) 0.3605(10) 0.0799(7) Uani 0.149(4) 1 d . . P A 2
F3A F 0.3622(19) 0.1529(15) 0.2993(9) 0.1081(11) Uani 0.149(4) 1 d . . P A 2
F4 F 0.36152(15) 0.49013(11) 0.44520(15) 0.0878(6) Uani 1 1 d . . . . .
F5 F 0.24286(17) 0.41000(13) 0.36293(10) 0.0890(6) Uani 1 1 d . . . . .
F6 F 0.23565(12) 0.43810(10) 0.48755(10) 0.0640(4) Uani 1 1 d . . . . .
F7 F 0.53960(18) 0.60003(10) 0.81921(12) 0.0883(6) Uani 1 1 d . . . . .
F8 F 0.64933(14) 0.53275(15) 0.7981(2) 0.1249(10) Uani 1 1 d . . . . .
F9 F 0.53541(17) 0.55385(11) 0.69892(11) 0.0887(6) Uani 1 1 d . . . . .
F10 F 0.3939(3) 0.2752(2) 0.98881(18) 0.1126(13) Uani 0.864(3) 1 d . . P B 1
F11 F 0.27315(16) 0.3251(2) 0.92617(13) 0.1056(10) Uani 0.864(3) 1 d . . P B 1
F12 F 0.3871(2) 0.41150(14) 0.99973(12) 0.0851(8) Uani 0.864(3) 1 d . . P B 1
F10A F 0.338(2) 0.2771(16) 0.9590(13) 0.1126(13) Uani 0.136(3) 1 d . . P B 2
F11A F 0.3190(12) 0.3857(16) 0.9612(10) 0.1056(10) Uani 0.136(3) 1 d . . P B 2
F12A F 0.4573(13) 0.3634(9) 1.0191(8) 0.0851(8) Uani 0.136(3) 1 d . . P B 2
F13 F 0.01262(18) 0.2183(2) 0.64381(16) 0.0676(7) Uani 0.831(4) 1 d . . P C 1
F14 F -0.02159(17) 0.10244(15) 0.7080(3) 0.1047(13) Uani 0.831(4) 1 d . . P C 1
F15 F 0.07623(15) 0.21117(19) 0.77020(11) 0.0720(8) Uani 0.831(4) 1 d . . P C 1
F13A F -0.0378(8) 0.1129(8) 0.6464(7) 0.0676(7) Uani 0.169(4) 1 d . . P C 2
F14A F 0.0425(9) 0.1546(9) 0.7632(13) 0.1047(13) Uani 0.169(4) 1 d . . P C 2
F15A F 0.0416(11) 0.2373(13) 0.6639(9) 0.0720(8) Uani 0.169(4) 1 d . . P C 2
F16 F 0.25862(12) -0.10261(9) 0.57036(12) 0.0720(5) Uani 1 1 d . . . . .
F17 F 0.11378(19) -0.09021(15) 0.51533(18) 0.1301(11) Uani 1 1 d . . . . .
F18 F 0.14799(16) -0.13687(10) 0.63516(18) 0.1030(8) Uani 1 1 d . . . . .
F19 F 0.78437(19) 0.0910(2) 0.6566(3) 0.1203(14) Uani 0.860(6) 1 d . . P D 1
F20 F 0.82410(15) 0.2098(2) 0.72807(18) 0.0740(7) Uani 0.860(6) 1 d . . P D 1
F21 F 0.74353(18) 0.2122(3) 0.60954(18) 0.1001(13) Uani 0.860(6) 1 d . . P D 1
F19A F 0.8085(13) 0.1181(14) 0.708(2) 0.1203(14) Uani 0.140(6) 1 d . . P D 2
F20A F 0.8128(11) 0.2392(13) 0.7553(11) 0.0740(7) Uani 0.140(6) 1 d . . P D 2
F21A F 0.7266(13) 0.1561(19) 0.6034(13) 0.1001(13) Uani 0.140(6) 1 d . . P D 2
F22 F 0.63607(14) -0.05368(13) 0.86795(13) 0.0873(6) Uani 1 1 d . . . . .
F23 F 0.48370(13) -0.06795(13) 0.83160(14) 0.0902(7) Uani 1 1 d . . . . .
F24 F 0.5625(2) 0.02539(14) 0.92692(12) 0.1144(9) Uani 1 1 d . . . . .

loop_
_atom_site_aniso_label
_atom_site_aniso_U_11
_atom_site_aniso_U_22
_atom_site_aniso_U_33
_atom_site_aniso_U_23
_atom_site_aniso_U_13
_atom_site_aniso_U_12
Co1 0.03240(15) 0.02710(14) 0.02144(13) 0.00126(10) 0.00232(10) 0.01008(11)
N1 0.0291(7) 0.0298(7) 0.0243(7) -0.0004(5) 0.0036(5) 0.0054(6)
N2 0.0354(8) 0.0257(7) 0.0281(7) 0.0017(5) 0.0054(6) 0.0074(6)
N3 0.0272(7) 0.0234(6) 0.0243(6) 0.0006(5) 0.0031(5) 0.0036(5)
N4 0.0451(9) 0.0420(9) 0.0340(8) 0.0047(7) -0.0021(7) 0.0167(7)
C1 0.0401(10) 0.0329(9) 0.0296(8) 0.0009(7) 0.0062(7) 0.0113(7)
C2 0.0562(13) 0.0554(13) 0.0402(11) 0.0054(9) -0.0117(10) 0.0248(11)
C3 0.095(3) 0.084(2) 0.122(3) 0.000(2) -0.063(3) 0.012(2)
C4 0.107(3) 0.199(5) 0.088(3) 0.090(3) -0.011(2) 0.023(3)
C5 0.172(5) 0.190(5) 0.092(3) -0.050(3) -0.061(3) 0.152(4)
C6 0.0286(8) 0.0296(8) 0.0290(8) -0.0015(6) 0.0035(6) 0.0068(7)
C7 0.0255(8) 0.0266(8) 0.0298(8) 0.0013(6) 0.0033(6) 0.0054(6)
C8 0.0299(8) 0.0293(8) 0.0346(9) 0.0035(7) 0.0013(7) 0.0068(7)
C9 0.0343(9) 0.0342(9) 0.0310(9) 0.0058(7) -0.0033(7) 0.0050(7)
C10 0.0391(9) 0.0330(9) 0.0243(8) 0.0011(6) -0.0001(7) 0.0031(7)
C11 0.0322(8) 0.0252(8) 0.0256(8) 0.0004(6) 0.0040(6) 0.0023(6)
C12 0.0386(9) 0.0254(8) 0.0266(8) 0.0007(6) 0.0061(7) 0.0050(7)
C13 0.0434(11) 0.0401(10) 0.0381(10) -0.0045(8) 0.0047(8) 0.0179(8)
C14 0.0587(12) 0.0361(10) 0.0306(9) -0.0044(7) 0.0087(8) 0.0139(9)
C15 0.0341(9) 0.0350(9) 0.0242(8) -0.0027(6) 0.0041(6) 0.0105(7)
C16 0.0353(9) 0.0381(9) 0.0306(9) -0.0037(7) 0.0019(7) 0.0098(8)
C17 0.0448(11) 0.0494(12) 0.0330(10) -0.0089(8) -0.0020(8) 0.0086(9)
C18 0.0587(13) 0.0624(14) 0.0246(9) -0.0063(9) 0.0033(8) 0.0154(11)
C19 0.0568(13) 0.0555(12) 0.0289(9) 0.0031(8) 0.0148(9) 0.0134(10)
C20 0.0412(10) 0.0405(10) 0.0298(9) 0.0003(7) 0.0096(7) 0.0101(8)
C21 0.0407(10) 0.0370(10) 0.0395(10) 0.0000(8) -0.0009(8) 0.0005(8)
C22 0.0694(17) 0.0566(15) 0.0820(19) 0.0146(13) 0.0400(15) 0.0095(13)
C23 0.0748(18) 0.0387(12) 0.0675(16) 0.0005(11) 0.0009(13) 0.0029(11)
C24 0.0538(12) 0.0432(11) 0.0373(10) 0.0018(8) 0.0152(9) -0.0009(9)
C25 0.0827(19) 0.0514(14) 0.0574(15) 0.0108(11) 0.0245(14) 0.0008(13)
C26 0.0461(13) 0.0665(16) 0.0698(17) 0.0103(13) 0.0098(12) -0.0075(12)
C27 0.0444(10) 0.0264(8) 0.0311(8) 0.0005(6) 0.0059(7) 0.0123(7)
C28 0.0436(11) 0.0327(9) 0.0445(10) 0.0001(8) 0.0072(8) 0.0122(8)
C29 0.0472(12) 0.0420(11) 0.0630(14) 0.0010(10) 0.0090(10) 0.0190(9)
C30 0.0609(14) 0.0385(11) 0.0628(14) 0.0059(10) 0.0069(11) 0.0253(10)
C31 0.0723(15) 0.0299(10) 0.0491(12) 0.0086(8) 0.0125(11) 0.0171(10)
C32 0.0539(12) 0.0300(9) 0.0331(9) 0.0028(7) 0.0091(8) 0.0118(8)
C33 0.0407(11) 0.0368(10) 0.0570(13) 0.0023(9) 0.0140(9) 0.0095(8)
C34 0.0574(15) 0.0530(14) 0.0670(16) -0.0058(12) 0.0183(12) -0.0053(11)
C35 0.0794(18) 0.0545(14) 0.0651(16) 0.0048(12) 0.0326(14) 0.0146(13)
C36 0.0612(13) 0.0328(9) 0.0413(10) 0.0081(8) 0.0200(9) 0.0104(9)
C37 0.086(2) 0.0722(18) 0.0488(14) 0.0183(12) 0.0263(13) 0.0071(15)
C38 0.0539(14) 0.0631(15) 0.0538(13) -0.0009(11) 0.0129(11) 0.0102(11)
B101 0.0210(8) 0.0291(9) 0.0306(9) -0.0010(7) 0.0056(7) 0.0040(7)
C101 0.0219(7) 0.0310(8) 0.0321(8) -0.0025(6) 0.0077(6) -0.0003(6)
C102 0.0283(8) 0.0349(9) 0.0378(9) -0.0049(7) 0.0099(7) 0.0028(7)
C103 0.0364(10) 0.0469(11) 0.0356(9) -0.0084(8) 0.0141(8) -0.0006(8)
C104 0.0464(11) 0.0482(11) 0.0313(9) 0.0023(8) 0.0137(8) -0.0012(9)
C105 0.0415(10) 0.0371(10) 0.0349(9) 0.0042(7) 0.0094(8) 0.0025(8)
C106 0.0313(9) 0.0323(9) 0.0314(8) 0.0000(7) 0.0087(7) 0.0030(7)
C107 0.0524(13) 0.0692(16) 0.0451(12) -0.0169(11) 0.0213(10) 0.0047(11)
C108 0.0665(15) 0.0469(12) 0.0423(11) 0.0124(9) 0.0130(10) 0.0112(11)
C109 0.0209(7) 0.0314(8) 0.0302(8) -0.0008(6) 0.0024(6) 0.0049(6)
C110 0.0279(8) 0.0362(9) 0.0323(9) -0.0020(7) 0.0063(7) 0.0000(7)
C111 0.0366(10) 0.0358(10) 0.0367(10) -0.0039(8) 0.0030(8) -0.0034(8)
C112 0.0412(10) 0.0386(10) 0.0332(9) -0.0081(8) 0.0034(8) 0.0007(8)
C113 0.0355(9) 0.0397(10) 0.0279(8) -0.0019(7) 0.0037(7) 0.0040(8)
C114 0.0286(8) 0.0318(8) 0.0304(8) -0.0001(7) 0.0035(7) 0.0046(7)
C115 0.0629(15) 0.0455(12) 0.0486(12) -0.0099(10) 0.0122(11) -0.0172(11)
C116 0.0650(15) 0.0490(12) 0.0353(10) -0.0059(9) 0.0185(10) -0.0004(11)
C117 0.0223(7) 0.0290(8) 0.0251(7) 0.0033(6) 0.0025(6) 0.0046(6)
C118 0.0243(8) 0.0307(8) 0.0317(8) 0.0042(6) 0.0050(6) 0.0066(6)
C119 0.0246(8) 0.0393(10) 0.0421(10) 0.0112(8) 0.0082(7) 0.0066(7)
C120 0.0247(8) 0.0360(9) 0.0514(11) 0.0117(8) 0.0056(8) -0.0019(7)
C121 0.0332(9) 0.0272(8) 0.0411(10) 0.0063(7) 0.0032(7) 0.0014(7)
C122 0.0258(8) 0.0287(8) 0.0309(8) 0.0037(6) 0.0036(6) 0.0060(6)
C123 0.0295(10) 0.0520(12) 0.0654(14) 0.0194(11) 0.0207(10) 0.0106(9)
C124 0.0438(12) 0.0312(10) 0.0859(18) -0.0041(11) 0.0077(12) -0.0054(9)
C125 0.0237(8) 0.0312(8) 0.0357(9) -0.0048(7) 0.0029(6) 0.0055(6)
C126 0.0274(8) 0.0376(9) 0.0359(9) -0.0016(7) 0.0000(7) 0.0068(7)
C127 0.0365(10) 0.0399(10) 0.0387(10) -0.0040(8) -0.0069(8) 0.0106(8)
C128 0.0312(10) 0.0536(12) 0.0512(12) -0.0064(10) -0.0057(8) 0.0195(9)
C129 0.0269(9) 0.0581(13) 0.0506(12) -0.0037(10) 0.0027(8) 0.0133(9)
C130 0.0236(8) 0.0437(10) 0.0433(10) -0.0005(8) 0.0043(7) 0.0071(7)
C131 0.0521(13) 0.0508(13) 0.0513(13) 0.0070(10) -0.0069(10) 0.0146(10)
C132 0.0302(11) 0.099(2) 0.0675(16) 0.0108(15) 0.0073(11) 0.0270(12)
F1 0.0714(17) 0.133(2) 0.190(4) -0.130(3) 0.072(2) -0.0472(18)
F2 0.0840(13) 0.1017(19) 0.0664(15) -0.0184(12) 0.0225(12) 0.0475(13)
F3 0.172(3) 0.129(2) 0.0557(12) 0.0089(13) 0.0688(17) 0.061(2)
F1A 0.0714(17) 0.133(2) 0.190(4) -0.130(3) 0.072(2) -0.0472(18)
F2A 0.0840(13) 0.1017(19) 0.0664(15) -0.0184(12) 0.0225(12) 0.0475(13)
F3A 0.172(3) 0.129(2) 0.0557(12) 0.0089(13) 0.0688(17) 0.061(2)
F4 0.0969(14) 0.0434(8) 0.1289(17) 0.0297(9) 0.0390(12) 0.0073(8)
F5 0.1316(17) 0.0907(13) 0.0462(8) 0.0140(8) -0.0037(9) 0.0547(12)
F6 0.0811(10) 0.0617(9) 0.0627(9) 0.0211(7) 0.0244(8) 0.0383(8)
F7 0.1468(18) 0.0372(7) 0.0785(11) -0.0086(7) 0.0439(12) -0.0145(9)
F8 0.0515(10) 0.0785(13) 0.221(3) 0.0251(16) 0.0079(14) -0.0291(9)
F9 0.1355(17) 0.0569(9) 0.0602(10) -0.0001(7) 0.0330(10) -0.0376(10)
F10 0.196(4) 0.1120(18) 0.0817(18) 0.0640(15) 0.090(2) 0.090(2)
F11 0.0607(13) 0.197(3) 0.0549(12) -0.0202(15) 0.0312(10) -0.0128(15)
F12 0.136(2) 0.0701(13) 0.0493(10) -0.0242(9) 0.0467(13) -0.0143(12)
F10A 0.196(4) 0.1120(18) 0.0817(18) 0.0640(15) 0.090(2) 0.090(2)
F11A 0.0607(13) 0.197(3) 0.0549(12) -0.0202(15) 0.0312(10) -0.0128(15)
F12A 0.136(2) 0.0701(13) 0.0493(10) -0.0242(9) 0.0467(13) -0.0143(12)
F13 0.0641(15) 0.0919(17) 0.0633(14) 0.0231(12) 0.0175(10) 0.0550(14)
F14 0.0473(11) 0.0643(13) 0.227(4) 0.0389(17) 0.0795(19) 0.0111(9)
F15 0.0588(12) 0.121(2) 0.0526(10) 0.0041(10) 0.0260(8) 0.0463(13)
F13A 0.0641(15) 0.0919(17) 0.0633(14) 0.0231(12) 0.0175(10) 0.0550(14)
F14A 0.0473(11) 0.0643(13) 0.227(4) 0.0389(17) 0.0795(19) 0.0111(9)
F15A 0.0588(12) 0.121(2) 0.0526(10) 0.0041(10) 0.0260(8) 0.0463(13)
F16 0.0696(10) 0.0375(7) 0.1130(14) -0.0198(8) 0.0389(9) -0.0016(6)
F17 0.1188(18) 0.0807(14) 0.147(2) -0.0637(15) -0.0577(16) 0.0196(13)
F18 0.1105(15) 0.0294(7) 0.192(2) 0.0140(10) 0.0906(16) -0.0002(8)
F19 0.0595(14) 0.0947(19) 0.226(4) -0.038(2) 0.073(2) 0.0173(13)
F20 0.0426(9) 0.1009(19) 0.0716(15) 0.0024(12) 0.0148(9) -0.0100(10)
F21 0.0438(11) 0.192(4) 0.0828(14) 0.061(2) 0.0333(10) 0.0423(18)
F19A 0.0595(14) 0.0947(19) 0.226(4) -0.038(2) 0.073(2) 0.0173(13)
F20A 0.0426(9) 0.1009(19) 0.0716(15) 0.0024(12) 0.0148(9) -0.0100(10)
F21A 0.0438(11) 0.192(4) 0.0828(14) 0.061(2) 0.0333(10) 0.0423(18)
F22 0.0723(11) 0.0785(12) 0.1069(14) 0.0372(10) -0.0067(10) 0.0342(9)
F23 0.0652(10) 0.0778(12) 0.1071(14) 0.0470(11) -0.0145(10) -0.0058(9)
F24 0.218(3) 0.0833(13) 0.0524(10) 0.0178(9) 0.0376(14) 0.0446(16)

loop_
_atom_type_symbol
_atom_type_description
_atom_type_scat_dispersion_real
_atom_type_scat_dispersion_imag
_atom_type_scat_source
C C 0.0181 0.0091 'International Tables Vol C Tables 4.2.6.8 and 6.1.1.4'
H H 0.0000 0.0000 'International Tables Vol C Tables 4.2.6.8 and 6.1.1.4'
B B 0.0090 0.0039 'International Tables Vol C Tables 4.2.6.8 and 6.1.1.4'
N N 0.0311 0.0180 'International Tables Vol C Tables 4.2.6.8 and 6.1.1.4'
F F 0.0727 0.0534 'International Tables Vol C Tables 4.2.6.8 and 6.1.1.4'
Co Co -2.3653 3.6143 'International Tables Vol C Tables 4.2.6.8 and 6.1.1.4'

loop_
_geom_angle_atom_site_label_1
_geom_angle_atom_site_label_2
_geom_angle_atom_site_label_3
_geom_angle
_geom_angle_site_symmetry_1
_geom_angle_site_symmetry_3
_geom_angle_publ_flag
N3 Co1 C1 171.81(8) . . ?
N3 Co1 N1 81.03(6) . . ?
C1 Co1 N1 97.83(7) . . ?
N3 Co1 N2 81.46(6) . . ?
C1 Co1 N2 99.30(7) . . ?
N1 Co1 N2 162.44(6) . . ?
C6 N1 C15 120.28(14) . . ?
C6 N1 Co1 116.70(12) . . ?
C15 N1 Co1 122.99(11) . . ?
C12 N2 C27 120.10(15) . . ?
C12 N2 Co1 115.81(12) . . ?
C27 N2 Co1 124.08(11) . . ?
C11 N3 C7 121.04(14) . . ?
C11 N3 Co1 119.33(12) . . ?
C7 N3 Co1 119.60(11) . . ?
C1 N4 C2 178.7(2) . . ?
N4 C1 Co1 176.55(18) . . ?
N4 C2 C5 107.3(2) . . ?
N4 C2 C3 107.7(2) . . ?
C5 C2 C3 114.1(4) . . ?
N4 C2 C4 106.1(2) . . ?
C5 C2 C4 111.5(4) . . ?
C3 C2 C4 109.6(4) . . ?
C2 C3 H3A 109.5 . . ?
C2 C3 H3B 109.5 . . ?
H3A C3 H3B 109.5 . . ?
C2 C3 H3C 109.5 . . ?
H3A C3 H3C 109.5 . . ?
H3B C3 H3C 109.5 . . ?
C2 C4 H4A 109.5 . . ?
C2 C4 H4B 109.5 . . ?
H4A C4 H4B 109.5 . . ?
C2 C4 H4C 109.5 . . ?
H4A C4 H4C 109.5 . . ?
H4B C4 H4C 109.5 . . ?
C2 C5 H5A 109.5 . . ?
C2 C5 H5B 109.5 . . ?
H5A C5 H5B 109.5 . . ?
C2 C5 H5C 109.5 . . ?
H5A C5 H5C 109.5 . . ?
H5B C5 H5C 109.5 . . ?
N1 C6 C7 112.70(15) . . ?
N1 C6 C13 125.58(16) . . ?
C7 C6 C13 121.72(15) . . ?
N3 C7 C8 120.51(16) . . ?
N3 C7 C6 109.92(14) . . ?
C8 C7 C6 129.56(16) . . ?
C9 C8 C7 118.53(16) . . ?
C9 C8 H8 120.7 . . ?
C7 C8 H8 120.7 . . ?
C10 C9 C8 120.53(16) . . ?
C10 C9 H9 119.7 . . ?
C8 C9 H9 119.7 . . ?
C9 C10 C11 118.84(16) . . ?
C9 C10 H10 120.6 . . ?
C11 C10 H10 120.6 . . ?
N3 C11 C10 120.53(16) . . ?
N3 C11 C12 110.13(14) . . ?
C10 C11 C12 129.33(16) . . ?
N2 C12 C11 113.27(15) . . ?
N2 C12 C14 126.23(17) . . ?
C11 C12 C14 120.47(16) . . ?
C6 C13 H13A 109.5 . . ?
C6 C13 H13B 109.5 . . ?
H13A C13 H13B 109.5 . . ?
C6 C13 H13C 109.5 . . ?
H13A C13 H13C 109.5 . . ?
H13B C13 H13C 109.5 . . ?
C12 C14 H14A 109.5 . . ?
C12 C14 H14B 109.5 . . ?
H14A C14 H14B 109.5 . . ?
C12 C14 H14C 109.5 . . ?
H14A C14 H14C 109.5 . . ?
H14B C14 H14C 109.5 . . ?
C20 C15 C16 123.22(17) . . ?
C20 C15 N1 117.28(16) . . ?
C16 C15 N1 119.39(16) . . ?
C17 C16 C15 116.61(19) . . ?
C17 C16 C21 121.00(18) . . ?
C15 C16 C21 122.34(16) . . ?
C18 C17 C16 121.3(2) . . ?
C18 C17 H17 119.3 . . ?
C16 C17 H17 119.3 . . ?
C17 C18 C19 120.79(19) . . ?
C17 C18 H18 119.6 . . ?
C19 C18 H18 119.6 . . ?
C18 C19 C20 120.5(2) . . ?
C18 C19 H19 119.8 . . ?
C20 C19 H19 119.8 . . ?
C15 C20 C19 117.53(19) . . ?
C15 C20 C24 120.50(17) . . ?
C19 C20 C24 121.96(19) . . ?
C22 C21 C16 111.11(18) . . ?
C22 C21 C23 110.4(2) . . ?
C16 C21 C23 113.1(2) . . ?
C22 C21 H21 107.3 . . ?
C16 C21 H21 107.3 . . ?
C23 C21 H21 107.3 . . ?
C21 C22 H22A 109.5 . . ?
C21 C22 H22B 109.5 . . ?
H22A C22 H22B 109.5 . . ?
C21 C22 H22C 109.5 . . ?
H22A C22 H22C 109.5 . . ?
H22B C22 H22C 109.5 . . ?
C21 C23 H23A 109.5 . . ?
C21 C23 H23B 109.5 . . ?
H23A C23 H23B 109.5 . . ?
C21 C23 H23C 109.5 . . ?
H23A C23 H23C 109.5 . . ?
H23B C23 H23C 109.5 . . ?
C20 C24 C25 113.6(2) . . ?
C20 C24 C26 110.99(19) . . ?
C25 C24 C26 110.4(2) . . ?
C20 C24 H24 107.2 . . ?
C25 C24 H24 107.2 . . ?
C26 C24 H24 107.2 . . ?
C24 C25 H25A 109.5 . . ?
C24 C25 H25B 109.5 . . ?
H25A C25 H25B 109.5 . . ?
C24 C25 H25C 109.5 . . ?
H25A C25 H25C 109.5 . . ?
H25B C25 H25C 109.5 . . ?
C24 C26 H26A 109.5 . . ?
C24 C26 H26B 109.5 . . ?
H26A C26 H26B 109.5 . . ?
C24 C26 H26C 109.5 . . ?
H26A C26 H26C 109.5 . . ?
H26B C26 H26C 109.5 . . ?
C28 C27 C32 122.66(17) . . ?
C28 C27 N2 120.25(17) . . ?
C32 C27 N2 117.01(17) . . ?
C27 C28 C29 117.6(2) . . ?
C27 C28 C33 122.66(17) . . ?
C29 C28 C33 119.6(2) . . ?
C30 C29 C28 121.0(2) . . ?
C30 C29 H29 119.5 . . ?
C28 C29 H29 119.5 . . ?
C31 C30 C29 120.2(2) . . ?
C31 C30 H30 119.9 . . ?
C29 C30 H30 119.9 . . ?
C30 C31 C32 121.5(2) . . ?
C30 C31 H31 119.3 . . ?
C32 C31 H31 119.3 . . ?
C31 C32 C27 117.0(2) . . ?
C31 C32 C36 121.15(19) . . ?
C27 C32 C36 121.81(17) . . ?
C28 C33 C35 113.26(19) . . ?
C28 C33 C34 109.8(2) . . ?
C35 C33 C34 110.6(2) . . ?
C28 C33 H33 107.6 . . ?
C35 C33 H33 107.6 . . ?
C34 C33 H33 107.6 . . ?
C33 C34 H34A 109.5 . . ?
C33 C34 H34B 109.5 . . ?
H34A C34 H34B 109.5 . . ?
C33 C34 H34C 109.5 . . ?
H34A C34 H34C 109.5 . . ?
H34B C34 H34C 109.5 . . ?
C33 C35 H35A 109.5 . . ?
C33 C35 H35B 109.5 . . ?
H35A C35 H35B 109.5 . . ?
C33 C35 H35C 109.5 . . ?
H35A C35 H35C 109.5 . . ?
H35B C35 H35C 109.5 . . ?
C32 C36 C38 110.94(18) . . ?
C32 C36 C37 112.6(2) . . ?
C38 C36 C37 110.3(2) . . ?
C32 C36 H36 107.6 . . ?
C38 C36 H36 107.6 . . ?
C37 C36 H36 107.6 . . ?
C36 C37 H37A 109.5 . . ?
C36 C37 H37B 109.5 . . ?
H37A C37 H37B 109.5 . . ?
C36 C37 H37C 109.5 . . ?
H37A C37 H37C 109.5 . . ?
H37B C37 H37C 109.5 . . ?
C36 C38 H38A 109.5 . . ?
C36 C38 H38B 109.5 . . ?
H38A C38 H38B 109.5 . . ?
C36 C38 H38C 109.5 . . ?
H38A C38 H38C 109.5 . . ?
H38B C38 H38C 109.5 . . ?
C109 B101 C125 104.59(13) . . ?
C109 B101 C117 112.36(14) . . ?
C125 B101 C117 110.76(14) . . ?
C109 B101 C101 112.93(14) . . ?
C125 B101 C101 113.07(14) . . ?
C117 B101 C101 103.35(13) . . ?
C106 C101 C102 115.79(17) . . ?
C106 C101 B101 122.14(15) . . ?
C102 C101 B101 121.60(16) . . ?
C103 C102 C101 121.91(18) . . ?
C103 C102 H102 119.0 . . ?
C101 C102 H102 119.0 . . ?
C104 C103 C102 121.13(18) . . ?
C104 C103 C107 119.7(2) . . ?
C102 C103 C107 119.1(2) . . ?
C103 C104 C105 118.26(18) . . ?
C103 C104 H104 120.9 . . ?
C105 C104 H104 120.9 . . ?
C104 C105 C106 120.56(19) . . ?
C104 C105 C108 119.56(19) . . ?
C106 C105 C108 119.88(18) . . ?
C101 C106 C105 122.34(17) . . ?
C101 C106 H106 118.8 . . ?
C105 C106 H106 118.8 . . ?
F2A C107 F3A 109.1(11) . . ?
F2A C107 F1A 98.6(11) . . ?
F3A C107 F1A 103.1(13) . . ?
F1 C107 F2 107.0(3) . . ?
F1 C107 F3 109.0(3) . . ?
F2 C107 F3 102.2(2) . . ?
F2A C107 C103 118.7(8) . . ?
F3A C107 C103 112.8(7) . . ?
F1 C107 C103 112.2(2) . . ?
F1A C107 C103 112.6(7) . . ?
F2 C107 C103 113.3(2) . . ?
F3 C107 C103 112.5(2) . . ?
F4 C108 F6 106.4(2) . . ?
F4 C108 F5 106.0(2) . . ?
F6 C108 F5 105.2(2) . . ?
F4 C108 C105 113.2(2) . . ?
F6 C108 C105 113.21(18) . . ?
F5 C108 C105 112.2(2) . . ?
C110 C109 C114 115.90(16) . . ?
C110 C109 B101 122.76(15) . . ?
C114 C109 B101 121.18(15) . . ?
C111 C110 C109 121.95(17) . . ?
C111 C110 H110 119.0 . . ?
C109 C110 H110 119.0 . . ?
C112 C111 C110 120.90(18) . . ?
C112 C111 C115 120.09(18) . . ?
C110 C111 C115 119.01(19) . . ?
C113 C112 C111 118.04(17) . . ?
C113 C112 H112 121.0 . . ?
C111 C112 H112 121.0 . . ?
C112 C113 C114 120.92(18) . . ?
C112 C113 C116 120.64(18) . . ?
C114 C113 C116 118.35(18) . . ?
C113 C114 C109 122.21(17) . . ?
C113 C114 H114 118.9 . . ?
C109 C114 H114 118.9 . . ?
F8 C115 F9 107.6(3) . . ?
F8 C115 F7 106.8(2) . . ?
F9 C115 F7 103.7(2) . . ?
F8 C115 C111 112.6(2) . . ?
F9 C115 C111 112.56(18) . . ?
F7 C115 C111 113.0(2) . . ?
F10A C116 F11A 104.1(15) . . ?
F10 C116 F12 110.6(2) . . ?
F10 C116 F11 103.4(3) . . ?
F12 C116 F11 102.0(2) . . ?
F10A C116 F12A 104.1(15) . . ?
F11A C116 F12A 105.4(11) . . ?
F10A C116 C113 118.9(10) . . ?
F11A C116 C113 118.9(9) . . ?
F10 C116 C113 114.3(2) . . ?
F12 C116 C113 114.8(2) . . ?
F11 C116 C113 110.47(19) . . ?
F12A C116 C113 103.8(5) . . ?
C118 C117 C122 116.00(15) . . ?
C118 C117 B101 123.32(15) . . ?
C122 C117 B101 120.29(15) . . ?
C119 C118 C117 122.02(17) . . ?
C119 C118 H118 119.0 . . ?
C117 C118 H118 119.0 . . ?
C120 C119 C118 121.03(17) . . ?
C120 C119 C123 120.15(18) . . ?
C118 C119 C123 118.82(18) . . ?
C119 C120 C121 117.95(17) . . ?
C119 C120 H120 121.0 . . ?
C121 C120 H120 121.0 . . ?
C122 C121 C120 120.93(17) . . ?
C122 C121 C124 120.68(18) . . ?
C120 C121 C124 118.37(18) . . ?
C121 C122 C117 122.04(16) . . ?
C121 C122 H122 119.0 . . ?
C117 C122 H122 119.0 . . ?
F14A C123 F15A 120.2(9) . . ?
F13 C123 F14 109.4(2) . . ?
F13 C123 F15 103.6(2) . . ?
F14 C123 F15 102.7(3) . . ?
F14A C123 F13A 104.9(8) . . ?
F15A C123 F13A 98.4(8) . . ?
F14A C123 C119 114.3(6) . . ?
F15A C123 C119 110.6(6) . . ?
F13 C123 C119 114.4(2) . . ?
F14 C123 C119 113.2(2) . . ?
F15 C123 C119 112.44(19) . . ?
F13A C123 C119 106.0(4) . . ?
F16 C124 F17 107.3(3) . . ?
F16 C124 F18 105.8(2) . . ?
F17 C124 F18 105.5(2) . . ?
F16 C124 C121 114.34(18) . . ?
F17 C124 C121 112.2(2) . . ?
F18 C124 C121 111.1(2) . . ?
C126 C125 C130 116.29(17) . . ?
C126 C125 B101 121.90(16) . . ?
C130 C125 B101 121.62(17) . . ?
C125 C126 C127 122.07(19) . . ?
C125 C126 H126 119.0 . . ?
C127 C126 H126 119.0 . . ?
C128 C127 C126 120.5(2) . . ?
C128 C127 C131 120.53(19) . . ?
C126 C127 C131 119.0(2) . . ?
C129 C128 C127 118.68(18) . . ?
C129 C128 H128 120.7 . . ?
C127 C128 H128 120.7 . . ?
C128 C129 C130 120.9(2) . . ?
C128 C129 C132 119.3(2) . . ?
C130 C129 C132 119.8(2) . . ?
C129 C130 C125 121.6(2) . . ?
C129 C130 H130 119.2 . . ?
C125 C130 H130 119.2 . . ?
F24 C131 F23 107.5(3) . . ?
F24 C131 F22 105.6(2) . . ?
F23 C131 F22 105.7(2) . . ?
F24 C131 C127 112.1(2) . . ?
F23 C131 C127 112.57(19) . . ?
F22 C131 C127 112.9(2) . . ?
F21A C132 F19A 116.7(15) . . ?
F20 C132 F21 102.3(3) . . ?
F20 C132 F19 105.1(2) . . ?
F21 C132 F19 107.8(3) . . ?
F21A C132 C129 105.7(9) . . ?
F19A C132 C129 108.4(10) . . ?
F20 C132 C129 114.4(3) . . ?
F21 C132 C129 114.8(2) . . ?
F19 C132 C129 111.5(3) . . ?
F21A C132 F20A 141.5(15) . . ?
F19A C132 F20A 84.5(13) . . ?
C129 C132 F20A 96.1(6) . . ?
C116 F10A F11A 38.9(8) . . ?
C116 F11A F10A 37.0(12) . . ?

loop_
_geom_bond_atom_site_label_1
_geom_bond_atom_site_label_2
_geom_bond_distance
_geom_bond_site_symmetry_2
_geom_bond_publ_flag
Co1 N3 1.8186(14) . ?
Co1 C1 1.8755(19) . ?
Co1 N1 1.9072(14) . ?
Co1 N2 1.9198(15) . ?
N1 C6 1.312(2) . ?
N1 C15 1.442(2) . ?
N2 C12 1.309(2) . ?
N2 C27 1.449(2) . ?
N3 C11 1.353(2) . ?
N3 C7 1.357(2) . ?
N4 C1 1.154(3) . ?
N4 C2 1.463(2) . ?
C2 C5 1.480(4) . ?
C2 C3 1.483(5) . ?
C2 C4 1.525(5) . ?
C3 H3A 0.9800 . ?
C3 H3B 0.9800 . ?
C3 H3C 0.9800 . ?
C4 H4A 0.9800 . ?
C4 H4B 0.9800 . ?
C4 H4C 0.9800 . ?
C5 H5A 0.9800 . ?
C5 H5B 0.9800 . ?
C5 H5C 0.9800 . ?
C6 C7 1.451(2) . ?
C6 C13 1.494(2) . ?
C7 C8 1.390(2) . ?
C8 C9 1.390(3) . ?
C8 H8 0.9500 . ?
C9 C10 1.386(3) . ?
C9 H9 0.9500 . ?
C10 C11 1.387(2) . ?
C10 H10 0.9500 . ?
C11 C12 1.457(2) . ?
C12 C14 1.491(2) . ?
C13 H13A 0.9800 . ?
C13 H13B 0.9800 . ?
C13 H13C 0.9800 . ?
C14 H14A 0.9800 . ?
C14 H14B 0.9800 . ?
C14 H14C 0.9800 . ?
C15 C20 1.395(3) . ?
C15 C16 1.401(3) . ?
C16 C17 1.398(3) . ?
C16 C21 1.522(3) . ?
C17 C18 1.376(3) . ?
C17 H17 0.9500 . ?
C18 C19 1.379(3) . ?
C18 H18 0.9500 . ?
C19 C20 1.398(3) . ?
C19 H19 0.9500 . ?
C20 C24 1.523(3) . ?
C21 C22 1.521(3) . ?
C21 C23 1.525(3) . ?
C21 H21 1.0000 . ?
C22 H22A 0.9800 . ?
C22 H22B 0.9800 . ?
C22 H22C 0.9800 . ?
C23 H23A 0.9800 . ?
C23 H23B 0.9800 . ?
C23 H23C 0.9800 . ?
C24 C25 1.526(3) . ?
C24 C26 1.533(4) . ?
C24 H24 1.0000 . ?
C25 H25A 0.9800 . ?
C25 H25B 0.9800 . ?
C25 H25C 0.9800 . ?
C26 H26A 0.9800 . ?
C26 H26B 0.9800 . ?
C26 H26C 0.9800 . ?
C27 C28 1.396(3) . ?
C27 C32 1.408(3) . ?
C28 C29 1.398(3) . ?
C28 C33 1.521(3) . ?
C29 C30 1.383(4) . ?
C29 H29 0.9500 . ?
C30 C31 1.380(4) . ?
C30 H30 0.9500 . ?
C31 C32 1.398(3) . ?
C31 H31 0.9500 . ?
C32 C36 1.511(3) . ?
C33 C35 1.527(3) . ?
C33 C34 1.528(3) . ?
C33 H33 1.0000 . ?
C34 H34A 0.9800 . ?
C34 H34B 0.9800 . ?
C34 H34C 0.9800 . ?
C35 H35A 0.9800 . ?
C35 H35B 0.9800 . ?
C35 H35C 0.9800 . ?
C36 C38 1.524(3) . ?
C36 C37 1.524(3) . ?
C36 H36 1.0000 . ?
C37 H37A 0.9800 . ?
C37 H37B 0.9800 . ?
C37 H37C 0.9800 . ?
C38 H38A 0.9800 . ?
C38 H38B 0.9800 . ?
C38 H38C 0.9800 . ?
B101 C109 1.632(2) . ?
B101 C125 1.634(2) . ?
B101 C117 1.641(2) . ?
B101 C101 1.643(3) . ?
C101 C106 1.397(3) . ?
C101 C102 1.403(2) . ?
C102 C103 1.394(3) . ?
C102 H102 0.9500 . ?
C103 C104 1.379(3) . ?
C103 C107 1.498(3) . ?
C104 C105 1.385(3) . ?
C104 H104 0.9500 . ?
C105 C106 1.397(3) . ?
C105 C108 1.487(3) . ?
C106 H106 0.9500 . ?
C107 F2A 1.117(15) . ?
C107 F3A 1.271(19) . ?
C107 F1 1.299(4) . ?
C107 F1A 1.33(3) . ?
C107 F2 1.335(4) . ?
C107 F3 1.344(4) . ?
C108 F4 1.320(3) . ?
C108 F6 1.337(3) . ?
C108 F5 1.345(3) . ?
C109 C110 1.397(3) . ?
C109 C114 1.399(3) . ?
C110 C111 1.396(3) . ?
C110 H110 0.9500 . ?
C111 C112 1.385(3) . ?
C111 C115 1.500(3) . ?
C112 C113 1.383(3) . ?
C112 H112 0.9500 . ?
C113 C114 1.390(3) . ?
C113 C116 1.489(3) . ?
C114 H114 0.9500 . ?
C115 F8 1.301(4) . ?
C115 F9 1.326(3) . ?
C115 F7 1.332(3) . ?
C116 F10A 1.09(2) . ?
C116 F11A 1.14(2) . ?
C116 F10 1.300(4) . ?
C116 F12 1.309(3) . ?
C116 F11 1.361(3) . ?
C116 F12A 1.483(17) . ?
C117 C118 1.397(2) . ?
C117 C122 1.405(2) . ?
C118 C119 1.395(3) . ?
C118 H118 0.9500 . ?
C119 C120 1.381(3) . ?
C119 C123 1.491(3) . ?
C120 C121 1.394(3) . ?
C120 H120 0.9500 . ?
C121 C122 1.385(3) . ?
C121 C124 1.491(3) . ?
C122 H122 0.9500 . ?
C123 F14A 1.146(18) . ?
C123 F15A 1.28(2) . ?
C123 F13 1.311(3) . ?
C123 F14 1.325(3) . ?
C123 F15 1.366(3) . ?
C123 F13A 1.435(12) . ?
C124 F16 1.315(3) . ?
C124 F17 1.318(3) . ?
C124 F18 1.333(3) . ?
C125 C126 1.396(3) . ?
C125 C130 1.400(3) . ?
C126 C127 1.397(3) . ?
C126 H126 0.9500 . ?
C127 C128 1.381(3) . ?
C127 C131 1.498(3) . ?
C128 C129 1.379(4) . ?
C128 H128 0.9500 . ?
C129 C130 1.396(3) . ?
C129 C132 1.500(3) . ?
C130 H130 0.9500 . ?
C131 F24 1.307(3) . ?
C131 F23 1.316(3) . ?
C131 F22 1.332(3) . ?
C132 F21A 1.17(2) . ?
C132 F19A 1.21(2) . ?
C132 F20 1.297(4) . ?
C132 F21 1.337(4) . ?
C132 F19 1.351(4) . ?
C132 F20A 1.726(19) . ?
F10A F11A 1.75(3) . ?
